data_4127233
loop_
_publ_author_name
'Loh, Ying Kai'
'Porteous, Kieran'
'Fuentes, M \'Angeles'
'Do, Dinh Cao Huan'
'Hicks, Jamie'
'Aldridge, Simon'

_publ_section_title
;
 An Acid-Free Anionic Oxoborane Isoelectronic with Carbonyl: Facile Access
 and Transfer of a Terminal B&#x2550;O Double Bond.
;
_journal_issue 20
_journal_name_full 'Journal of the American Chemical Society'
_journal_page_first 8073
_journal_page_last 8077
_journal_paper_doi 10.1021/jacs.9b03600
_journal_volume 141
_journal_year 2019
_chemical_formula_moiety 'C31 H41 B N3, C F3 O3 S'
_chemical_formula_sum 'C32 H41 B F3 N3 O3 S'
_chemical_formula_weight 615.55
_chemical_melting_point ?
_space_group_crystal_system monoclinic
_space_group_IT_number 14
_space_group_name_Hall '-P 2ybc'
_space_group_name_H-M_alt 'P 1 21/c 1'
_symmetry_space_group_name_Hall '-P 2ybc'
_symmetry_space_group_name_H-M 'P 1 21/c 1'
_atom_sites_solution_hydrogens geom
_atom_sites_solution_primary dual
_audit_creation_method SHELXL-2018/3
_cell_angle_alpha 90
_cell_angle_beta 94.4960(10)
_cell_angle_gamma 90
_cell_formula_units_Z 4
_cell_length_a 11.8476(2)
_cell_length_b 13.6268(2)
_cell_length_c 19.9995(3)
_cell_measurement_reflns_used 7635
_cell_measurement_temperature 150(2)
_cell_measurement_theta_max 75.8310
_cell_measurement_theta_min 3.7370
_cell_volume 3218.88(9)
_computing_cell_refinement 'CrysAlisPro 1.171.39.46 (Rigaku OD, 2018)'
_computing_data_collection 'CrysAlisPro 1.171.39.46 (Rigaku OD, 2018)'
_computing_data_reduction 'CrysAlisPro 1.171.39.46 (Rigaku OD, 2018)'
_computing_molecular_graphics 'SHELXLE (HUbschle, 2017)'
_computing_publication_material 'CIFTAB-2014/2 (Sheldrick, 2014)'
_computing_structure_refinement 'SHELXL-2018/3 (Sheldrick, 2018)'
_computing_structure_solution 'SHELXT (Sheldrick, 2015)'
_diffrn_ambient_temperature 150(2)
_diffrn_detector_area_resol_mean 10.5035
_diffrn_measured_fraction_theta_full 0.999
_diffrn_measured_fraction_theta_max 0.991
_diffrn_measurement_device_type 'SuperNova, Dual, Cu at home/near, Atlas'
_diffrn_measurement_method '\w scans'
_diffrn_radiation_type CuK\a
_diffrn_radiation_wavelength 1.54184
_diffrn_reflns_av_R_equivalents 0.0352
_diffrn_reflns_av_unetI/netI 0.0366
_diffrn_reflns_Laue_measured_fraction_full 0.999
_diffrn_reflns_Laue_measured_fraction_max 0.991
_diffrn_reflns_limit_h_max 10
_diffrn_reflns_limit_h_min -14
_diffrn_reflns_limit_k_max 15
_diffrn_reflns_limit_k_min -17
_diffrn_reflns_limit_l_max 25
_diffrn_reflns_limit_l_min -24
_diffrn_reflns_number 18302
_diffrn_reflns_point_group_measured_fraction_full 0.999
_diffrn_reflns_point_group_measured_fraction_max 0.991
_diffrn_reflns_theta_full 67.684
_diffrn_reflns_theta_max 76.468
_diffrn_reflns_theta_min 3.742
_diffrn_source 'micro-focus sealed X-ray tube'
_exptl_absorpt_coefficient_mu 1.347
_exptl_absorpt_correction_T_max 1.00000
_exptl_absorpt_correction_T_min 0.58733
_exptl_absorpt_correction_type multi-scan
_exptl_absorpt_process_details
;
CrysAlisPro 1.171.39.46 (Rigaku Oxford Diffraction, 2018)
Empirical absorption correction using spherical harmonics,
 implemented in SCALE3 ABSPACK scaling algorithm.
;
_exptl_crystal_colour yellow
_exptl_crystal_density_diffrn 1.270
_exptl_crystal_density_meas ?
_exptl_crystal_description plate
_exptl_crystal_F_000 1304
_exptl_crystal_size_max 0.10
_exptl_crystal_size_mid 0.10
_exptl_crystal_size_min 0.05
_refine_diff_density_max 0.315
_refine_diff_density_min -0.287
_refine_diff_density_rms 0.041
_refine_ls_extinction_method none
_refine_ls_goodness_of_fit_ref 1.029
_refine_ls_hydrogen_treatment constr
_refine_ls_matrix_type full
_refine_ls_number_parameters 469
_refine_ls_number_reflns 6700
_refine_ls_number_restraints 371
_refine_ls_restrained_S_all 1.040
_refine_ls_R_factor_all 0.0520
_refine_ls_R_factor_gt 0.0395
_refine_ls_shift/su_max 0.001
_refine_ls_shift/su_mean 0.000
_refine_ls_structure_factor_coef Fsqd
_refine_ls_weighting_details 'w=1/[\s^2^(Fo^2^)+(0.0469P)^2^+0.8770P] where P=(Fo^2^+2Fc^2^)/3'
_refine_ls_weighting_scheme calc
_refine_ls_wR_factor_gt 0.0978
_refine_ls_wR_factor_ref 0.1065
_reflns_Friedel_coverage 0.000
_reflns_number_gt 5473
_reflns_number_total 6700
_reflns_threshold_expression 'I > 2\s(I)'
_cod_data_source_file ja9b03600_si_002.cif
_cod_data_source_block 258ykmaf19
_cod_depositor_comments
;
The following automatic conversions were performed:

'_chemical_melting_point' value 'not measured' was changed to '?' -
the value is undefined or not given.

'_exptl_crystal_density_meas' value 'not measured' was changed to '?'
- the value is perceived as not measured.

Automatic conversion script
Id: cif_fix_values 4973 2017-02-22 13:04:09Z antanas 

 Adding full bibliography for 4127230--4127234.cif.
;
_cod_database_code 4127233
_shelx_shelxl_version_number 2018/3
_shelx_space_group_comment
;
The symmetry employed for this shelxl refinement is uniquely defined
by the following loop, which should always be used as a source of
symmetry information in preference to the above space-group names.
They are only intended as comments.
;

loop_
_space_group_symop_operation_xyz
'x, y, z'
'-x, y+1/2, -z+1/2'
'-x, -y, -z'
'x, -y-1/2, z-1/2'

loop_
_atom_site_label
_atom_site_type_symbol
_atom_site_fract_x
_atom_site_fract_y
_atom_site_fract_z
_atom_site_U_iso_or_equiv
_atom_site_adp_type
_atom_site_occupancy
_atom_site_site_symmetry_order
_atom_site_calc_flag
_atom_site_refinement_flags_posn
_atom_site_refinement_flags_adp
_atom_site_refinement_flags_occupancy
_atom_site_disorder_assembly
_atom_site_disorder_group
N1 N 0.88415(10) 0.72852(9) 0.76757(6) 0.0216(2) Uani 1 1 d . . . . .
N2 N 0.80348(10) 0.76640(9) 0.66338(6) 0.0214(2) Uani 1 1 d . . . . .
N3 N 0.67475(10) 0.78789(9) 0.76142(6) 0.0220(2) Uani 1 1 d . . . . .
C1 C 0.96321(12) 0.71312(11) 0.71969(7) 0.0235(3) Uani 1 1 d . . . . .
H1 H 1.038503 0.690287 0.729265 0.028 Uiso 1 1 calc R U . . .
C2 C 0.91586(12) 0.73567(11) 0.65827(7) 0.0239(3) Uani 1 1 d . . . . .
H2 H 0.952548 0.731498 0.617801 0.029 Uiso 1 1 calc R U . . .
C3 C 0.57572(13) 0.75010(12) 0.73413(8) 0.0289(3) Uani 1 1 d . . . . .
H3 H 0.576379 0.706977 0.696845 0.035 Uiso 1 1 calc R U . . .
C4 C 0.47428(13) 0.77307(14) 0.75946(8) 0.0347(4) Uani 1 1 d . . . . .
H4 H 0.405446 0.745513 0.740413 0.042 Uiso 1 1 calc R U . . .
C5 C 0.47445(14) 0.83698(14) 0.81315(8) 0.0350(4) Uani 1 1 d . . . . .
H5 H 0.405293 0.853627 0.831384 0.042 Uiso 1 1 calc R U . . .
C6 C 0.57539(14) 0.87676(13) 0.84037(8) 0.0324(3) Uani 1 1 d . . . . .
H6 H 0.576107 0.921228 0.876987 0.039 Uiso 1 1 calc R U . . .
C7 C 0.67451(13) 0.85089(11) 0.81356(7) 0.0267(3) Uani 1 1 d . . . . .
H7 H 0.744084 0.877786 0.832037 0.032 Uiso 1 1 calc R U . . .
C8 C 0.90579(11) 0.70356(10) 0.83739(7) 0.0215(3) Uani 1 1 d . . . . .
C9 C 0.97585(12) 0.76510(11) 0.87871(7) 0.0244(3) Uani 1 1 d . . . . .
C10 C 0.99350(13) 0.74013(12) 0.94649(8) 0.0300(3) Uani 1 1 d . . . . .
H10 H 1.040821 0.780223 0.975689 0.036 Uiso 1 1 calc R U . . .
C11 C 0.94307(14) 0.65790(13) 0.97169(8) 0.0326(3) Uani 1 1 d . . . . .
H11 H 0.954592 0.642890 1.018113 0.039 Uiso 1 1 calc R U . . .
C12 C 0.87585(14) 0.59731(12) 0.92957(8) 0.0312(3) Uani 1 1 d . . . . .
H12 H 0.841979 0.540869 0.947422 0.037 Uiso 1 1 calc R U . . .
C13 C 0.85727(13) 0.61814(11) 0.86127(7) 0.0256(3) Uani 1 1 d . . . . .
C14 C 0.79249(15) 0.54473(12) 0.81539(8) 0.0340(4) Uani 1 1 d . . . . .
H14 H 0.786917 0.572249 0.768901 0.041 Uiso 1 1 calc R U . . .
C15 C 0.8588(2) 0.44856(14) 0.81449(11) 0.0524(5) Uani 1 1 d . . . . .
H15A H 0.817078 0.401429 0.784942 0.079 Uiso 1 1 calc R U . . .
H15B H 0.868676 0.421683 0.860029 0.079 Uiso 1 1 calc R U . . .
H15C H 0.933196 0.460910 0.797936 0.079 Uiso 1 1 calc R U . . .
C16 C 0.67244(17) 0.52742(16) 0.83543(10) 0.0477(5) Uani 1 1 d . . . . .
H16A H 0.632235 0.483652 0.802776 0.072 Uiso 1 1 calc R U . . .
H16B H 0.632332 0.590246 0.836367 0.072 Uiso 1 1 calc R U . . .
H16C H 0.675645 0.497257 0.880024 0.072 Uiso 1 1 calc R U . . .
C17 C 1.03251(13) 0.85543(12) 0.85227(8) 0.0293(3) Uani 1 1 d . . . . .
H17 H 1.008780 0.861041 0.803320 0.035 Uiso 1 1 calc R U . . .
C18 C 0.99477(17) 0.94901(13) 0.88654(12) 0.0472(5) Uani 1 1 d . . . . .
H18A H 1.030490 1.006088 0.867142 0.071 Uiso 1 1 calc R U . . .
H18B H 1.017386 0.945596 0.934682 0.071 Uiso 1 1 calc R U . . .
H18C H 0.912258 0.955248 0.879749 0.071 Uiso 1 1 calc R U . . .
C19 C 1.16139(15) 0.84579(14) 0.85979(10) 0.0419(4) Uani 1 1 d . . . . .
H19A H 1.184356 0.788500 0.834521 0.063 Uiso 1 1 calc R U . . .
H19B H 1.186762 0.837647 0.907294 0.063 Uiso 1 1 calc R U . . .
H19C H 1.195714 0.905030 0.842387 0.063 Uiso 1 1 calc R U . . .
C20 C 0.73096(11) 0.79852(11) 0.60647(7) 0.0215(3) Uani 1 1 d . . . . .
C21 C 0.68793(12) 0.72822(11) 0.56002(7) 0.0241(3) Uani 1 1 d . . . . .
C22 C 0.61901(13) 0.76118(12) 0.50492(7) 0.0298(3) Uani 1 1 d . . . . .
H22 H 0.589275 0.715081 0.472526 0.036 Uiso 1 1 calc R U . . .
C23 C 0.59302(14) 0.85930(13) 0.49637(8) 0.0334(3) Uani 1 1 d . . . . .
H23 H 0.545682 0.880080 0.458477 0.040 Uiso 1 1 calc R U . . .
C24 C 0.63596(14) 0.92758(12) 0.54307(8) 0.0313(3) Uani 1 1 d . . . . .
H24 H 0.617512 0.994973 0.536808 0.038 Uiso 1 1 calc R U . . .
C25 C 0.70581(12) 0.89901(11) 0.59912(7) 0.0254(3) Uani 1 1 d . . . . .
C26 C 0.75309(14) 0.97651(11) 0.64822(8) 0.0311(3) Uani 1 1 d . . . . .
H26 H 0.798286 0.942086 0.685497 0.037 Uiso 1 1 calc R U . . .
C27 C 0.65933(19) 1.03382(16) 0.67888(11) 0.0536(5) Uani 1 1 d . . . . .
H27A H 0.618875 1.074111 0.644195 0.080 Uiso 1 1 calc R U . . .
H27B H 0.692552 1.076298 0.714754 0.080 Uiso 1 1 calc R U . . .
H27C H 0.606316 0.987856 0.697408 0.080 Uiso 1 1 calc R U . . .
C28 C 0.8330(2) 1.04502(17) 0.61422(13) 0.0590(6) Uani 1 1 d . . . . .
H28A H 0.893110 1.006446 0.595848 0.088 Uiso 1 1 calc R U . . .
H28B H 0.866539 1.091988 0.647146 0.088 Uiso 1 1 calc R U . . .
H28C H 0.790484 1.080624 0.577845 0.088 Uiso 1 1 calc R U . . .
C29 C 0.71378(13) 0.61918(11) 0.56749(8) 0.0274(3) Uani 1 1 d . . . . .
H29 H 0.758651 0.609054 0.611410 0.033 Uiso 1 1 calc R U . . .
C30 C 0.60560(17) 0.55825(14) 0.56778(12) 0.0470(5) Uani 1 1 d . . . . .
H30A H 0.559340 0.568320 0.525541 0.070 Uiso 1 1 calc R U . . .
H30B H 0.562776 0.578716 0.605379 0.070 Uiso 1 1 calc R U . . .
H30C H 0.625294 0.488626 0.572618 0.070 Uiso 1 1 calc R U . . .
C31 C 0.78544(18) 0.58490(14) 0.51194(9) 0.0433(4) Uani 1 1 d . . . . .
H31A H 0.745268 0.598491 0.468211 0.065 Uiso 1 1 calc R U . . .
H31B H 0.799259 0.514211 0.516420 0.065 Uiso 1 1 calc R U . . .
H31C H 0.857899 0.619944 0.515452 0.065 Uiso 1 1 calc R U . . .
B1 B 0.78411(13) 0.76176(12) 0.73183(8) 0.0213(3) Uani 1 1 d . . . . .
S1 S 0.23913(4) 0.65717(3) 0.61960(2) 0.02939(12) Uani 0.9233(13) 1 d D U P A 1
F1 F 0.26220(14) 0.82088(10) 0.55254(7) 0.0578(4) Uani 0.9233(13) 1 d D U P A 1
F2 F 0.34641(14) 0.69522(17) 0.51285(9) 0.0566(5) Uani 0.9233(13) 1 d D U P A 1
F3 F 0.41704(12) 0.76597(14) 0.60238(7) 0.0639(5) Uani 0.9233(13) 1 d D U P A 1
O1 O 0.13423(12) 0.64684(11) 0.57886(7) 0.0437(3) Uani 0.9233(13) 1 d D U P A 1
O2 O 0.2317(2) 0.7103(2) 0.68099(8) 0.0372(5) Uani 0.9233(13) 1 d D U P A 1
O3 O 0.30870(17) 0.57065(13) 0.62564(9) 0.0576(4) Uani 0.9233(13) 1 d D U P A 1
C32 C 0.31997(17) 0.73944(17) 0.56926(10) 0.0383(4) Uani 0.9233(13) 1 d D U P A 1
S1A S 0.2967(6) 0.6402(5) 0.6496(4) 0.0490(15) Uani 0.0767(13) 1 d D U P A 2
F1A F 0.1923(14) 0.7568(13) 0.5566(8) 0.055(2) Uani 0.0767(13) 1 d D U P A 2
F2A F 0.317(2) 0.719(2) 0.5113(12) 0.055(2) Uani 0.0767(13) 1 d D U P A 2
F3A F 0.3555(18) 0.8047(14) 0.5913(9) 0.057(2) Uani 0.0767(13) 1 d D U P A 2
O1A O 0.2325(17) 0.5596(12) 0.6202(10) 0.054(3) Uani 0.0767(13) 1 d D U P A 2
O2A O 0.245(3) 0.703(3) 0.6963(13) 0.040(3) Uani 0.0767(13) 1 d D U P A 2
O3A O 0.4129(12) 0.6203(15) 0.6646(11) 0.055(3) Uani 0.0767(13) 1 d D U P A 2
C32A C 0.2952(17) 0.7207(17) 0.5776(11) 0.0514(19) Uani 0.0767(13) 1 d D U P A 2

loop_
_atom_site_aniso_label
_atom_site_aniso_U_11
_atom_site_aniso_U_22
_atom_site_aniso_U_33
_atom_site_aniso_U_23
_atom_site_aniso_U_13
_atom_site_aniso_U_12
N1 0.0200(5) 0.0240(6) 0.0209(5) 0.0003(5) 0.0023(4) 0.0007(5)
N2 0.0204(5) 0.0232(6) 0.0205(5) -0.0006(4) 0.0013(4) 0.0003(5)
N3 0.0205(5) 0.0250(6) 0.0204(5) 0.0013(5) 0.0016(4) 0.0013(5)
C1 0.0200(6) 0.0259(7) 0.0250(7) 0.0001(5) 0.0044(5) 0.0010(5)
C2 0.0230(7) 0.0249(7) 0.0243(7) -0.0007(5) 0.0056(5) 0.0000(5)
C3 0.0249(7) 0.0350(8) 0.0267(7) -0.0028(6) 0.0007(6) -0.0032(6)
C4 0.0217(7) 0.0473(10) 0.0350(8) 0.0002(7) 0.0019(6) -0.0025(7)
C5 0.0253(7) 0.0455(10) 0.0351(8) 0.0028(7) 0.0085(6) 0.0068(7)
C6 0.0346(8) 0.0349(8) 0.0287(7) -0.0041(6) 0.0082(6) 0.0044(7)
C7 0.0261(7) 0.0291(7) 0.0247(7) -0.0025(6) 0.0019(5) -0.0009(6)
C8 0.0213(6) 0.0230(6) 0.0203(6) -0.0006(5) 0.0026(5) 0.0037(5)
C9 0.0233(6) 0.0233(7) 0.0264(7) -0.0027(6) 0.0007(5) 0.0031(6)
C10 0.0308(7) 0.0333(8) 0.0252(7) -0.0062(6) -0.0032(6) 0.0036(6)
C11 0.0396(9) 0.0368(8) 0.0215(7) 0.0007(6) 0.0024(6) 0.0073(7)
C12 0.0389(8) 0.0275(7) 0.0281(7) 0.0038(6) 0.0087(6) 0.0012(7)
C13 0.0279(7) 0.0241(7) 0.0254(7) -0.0017(6) 0.0049(5) 0.0006(6)
C14 0.0452(9) 0.0280(8) 0.0292(7) -0.0031(6) 0.0050(7) -0.0114(7)
C15 0.0714(14) 0.0315(9) 0.0564(12) -0.0147(9) 0.0189(10) -0.0067(9)
C16 0.0436(10) 0.0478(11) 0.0515(11) -0.0039(9) 0.0023(8) -0.0164(9)
C17 0.0266(7) 0.0273(7) 0.0336(8) -0.0008(6) -0.0006(6) -0.0035(6)
C18 0.0405(10) 0.0262(8) 0.0766(14) -0.0091(9) 0.0151(9) -0.0044(7)
C19 0.0289(8) 0.0419(10) 0.0552(11) -0.0008(8) 0.0046(7) -0.0017(8)
C20 0.0199(6) 0.0249(7) 0.0197(6) 0.0013(5) 0.0025(5) 0.0002(5)
C21 0.0253(7) 0.0263(7) 0.0211(6) -0.0012(5) 0.0034(5) -0.0015(6)
C22 0.0290(7) 0.0375(8) 0.0224(7) -0.0036(6) -0.0013(6) -0.0005(7)
C23 0.0314(8) 0.0425(9) 0.0255(7) 0.0044(7) -0.0023(6) 0.0063(7)
C24 0.0323(8) 0.0290(7) 0.0323(8) 0.0060(6) 0.0012(6) 0.0056(6)
C25 0.0241(7) 0.0252(7) 0.0271(7) 0.0003(6) 0.0037(5) 0.0000(6)
C26 0.0354(8) 0.0226(7) 0.0346(8) -0.0022(6) -0.0017(6) 0.0000(6)
C27 0.0559(12) 0.0503(12) 0.0536(12) -0.0205(10) -0.0024(10) 0.0158(10)
C28 0.0613(14) 0.0466(12) 0.0686(14) -0.0024(10) 0.0028(11) -0.0252(11)
C29 0.0312(7) 0.0248(7) 0.0261(7) -0.0020(6) 0.0008(6) -0.0019(6)
C30 0.0419(10) 0.0308(9) 0.0684(13) -0.0048(9) 0.0058(9) -0.0086(8)
C31 0.0530(11) 0.0380(9) 0.0404(9) -0.0024(8) 0.0123(8) 0.0126(8)
B1 0.0210(7) 0.0217(7) 0.0216(7) -0.0016(6) 0.0027(6) -0.0009(6)
S1 0.0281(2) 0.0271(2) 0.0325(2) 0.00023(16) -0.00062(18) 0.00282(16)
F1 0.0752(10) 0.0422(7) 0.0569(8) 0.0120(6) 0.0106(7) -0.0076(7)
F2 0.0471(10) 0.0883(15) 0.0353(6) -0.0158(8) 0.0089(6) 0.0004(8)
F3 0.0385(7) 0.1126(13) 0.0410(7) -0.0096(8) 0.0054(6) -0.0347(8)
O1 0.0366(7) 0.0469(8) 0.0457(8) 0.0067(6) -0.0083(6) -0.0122(6)
O2 0.0317(10) 0.0461(10) 0.0345(9) -0.0042(9) 0.0062(8) -0.0021(7)
O3 0.0678(11) 0.0449(9) 0.0592(10) 0.0020(8) -0.0007(8) 0.0293(9)
C32 0.0308(9) 0.0527(12) 0.0316(9) -0.0048(8) 0.0040(7) -0.0095(9)
S1A 0.037(3) 0.048(3) 0.059(3) -0.005(2) -0.016(3) -0.002(2)
F1A 0.054(4) 0.060(4) 0.052(4) 0.001(4) -0.001(3) 0.002(4)
F2A 0.055(5) 0.064(5) 0.047(4) -0.004(4) 0.008(4) 0.000(4)
F3A 0.056(4) 0.066(4) 0.051(4) -0.003(4) 0.008(4) -0.009(4)
O1A 0.054(5) 0.045(4) 0.062(5) -0.007(4) -0.003(5) 0.009(4)
O2A 0.034(5) 0.039(5) 0.044(5) -0.003(5) -0.006(5) 0.003(5)
O3A 0.055(6) 0.047(6) 0.063(6) -0.007(5) 0.003(5) 0.012(5)
C32A 0.046(3) 0.062(3) 0.046(3) -0.006(3) 0.000(3) -0.003(3)

loop_
_atom_type_symbol
_atom_type_description
_atom_type_scat_dispersion_real
_atom_type_scat_dispersion_imag
_atom_type_scat_source
C C 0.0181 0.0091 'International Tables Vol C Tables 4.2.6.8 and 6.1.1.4'
H H 0.0000 0.0000 'International Tables Vol C Tables 4.2.6.8 and 6.1.1.4'
B B 0.0090 0.0039 'International Tables Vol C Tables 4.2.6.8 and 6.1.1.4'
F F 0.0727 0.0534 'International Tables Vol C Tables 4.2.6.8 and 6.1.1.4'
N N 0.0311 0.0180 'International Tables Vol C Tables 4.2.6.8 and 6.1.1.4'
O O 0.0492 0.0322 'International Tables Vol C Tables 4.2.6.8 and 6.1.1.4'
S S 0.3331 0.5567 'International Tables Vol C Tables 4.2.6.8 and 6.1.1.4'

loop_
_geom_angle_atom_site_label_1
_geom_angle_atom_site_label_2
_geom_angle_atom_site_label_3
_geom_angle
C1 N1 B1 106.31(11)
C1 N1 C8 123.18(11)
B1 N1 C8 130.23(12)
C2 N2 B1 106.54(11)
C2 N2 C20 122.87(12)
B1 N2 C20 130.56(12)
C7 N3 C3 119.86(13)
C7 N3 B1 120.44(12)
C3 N3 B1 119.67(12)
C2 C1 N1 109.59(12)
C2 C1 H1 125.2
N1 C1 H1 125.2
C1 C2 N2 109.32(12)
C1 C2 H2 125.3
N2 C2 H2 125.3
N3 C3 C4 121.23(15)
N3 C3 H3 119.4
C4 C3 H3 119.4
C3 C4 C5 118.75(15)
C3 C4 H4 120.6
C5 C4 H4 120.6
C4 C5 C6 120.03(15)
C4 C5 H5 120.0
C6 C5 H5 120.0
C7 C6 C5 118.95(15)
C7 C6 H6 120.5
C5 C6 H6 120.5
N3 C7 C6 121.17(14)
N3 C7 H7 119.4
C6 C7 H7 119.4
C13 C8 C9 122.44(13)
C13 C8 N1 118.74(12)
C9 C8 N1 118.82(13)
C10 C9 C8 117.56(14)
C10 C9 C17 119.93(13)
C8 C9 C17 122.50(13)
C11 C10 C9 120.97(14)
C11 C10 H10 119.5
C9 C10 H10 119.5
C10 C11 C12 120.34(14)
C10 C11 H11 119.8
C12 C11 H11 119.8
C11 C12 C13 120.85(15)
C11 C12 H12 119.6
C13 C12 H12 119.6
C12 C13 C8 117.77(14)
C12 C13 C14 119.29(14)
C8 C13 C14 122.81(13)
C13 C14 C16 112.28(14)
C13 C14 C15 109.56(15)
C16 C14 C15 111.17(15)
C13 C14 H14 107.9
C16 C14 H14 107.9
C15 C14 H14 107.9
C14 C15 H15A 109.5
C14 C15 H15B 109.5
H15A C15 H15B 109.5
C14 C15 H15C 109.5
H15A C15 H15C 109.5
H15B C15 H15C 109.5
C14 C16 H16A 109.5
C14 C16 H16B 109.5
H16A C16 H16B 109.5
C14 C16 H16C 109.5
H16A C16 H16C 109.5
H16B C16 H16C 109.5
C9 C17 C19 111.22(13)
C9 C17 C18 111.53(14)
C19 C17 C18 110.62(14)
C9 C17 H17 107.8
C19 C17 H17 107.8
C18 C17 H17 107.8
C17 C18 H18A 109.5
C17 C18 H18B 109.5
H18A C18 H18B 109.5
C17 C18 H18C 109.5
H18A C18 H18C 109.5
H18B C18 H18C 109.5
C17 C19 H19A 109.5
C17 C19 H19B 109.5
H19A C19 H19B 109.5
C17 C19 H19C 109.5
H19A C19 H19C 109.5
H19B C19 H19C 109.5
C21 C20 C25 122.19(13)
C21 C20 N2 118.65(13)
C25 C20 N2 119.16(12)
C22 C21 C20 117.63(14)
C22 C21 C29 119.55(13)
C20 C21 C29 122.82(13)
C23 C22 C21 121.43(14)
C23 C22 H22 119.3
C21 C22 H22 119.3
C22 C23 C24 120.03(14)
C22 C23 H23 120.0
C24 C23 H23 120.0
C23 C24 C25 121.13(15)
C23 C24 H24 119.4
C25 C24 H24 119.4
C24 C25 C20 117.58(14)
C24 C25 C26 119.39(14)
C20 C25 C26 123.01(13)
C25 C26 C27 111.87(14)
C25 C26 C28 110.32(15)
C27 C26 C28 111.25(17)
C25 C26 H26 107.7
C27 C26 H26 107.7
C28 C26 H26 107.7
C26 C27 H27A 109.5
C26 C27 H27B 109.5
H27A C27 H27B 109.5
C26 C27 H27C 109.5
H27A C27 H27C 109.5
H27B C27 H27C 109.5
C26 C28 H28A 109.5
C26 C28 H28B 109.5
H28A C28 H28B 109.5
C26 C28 H28C 109.5
H28A C28 H28C 109.5
H28B C28 H28C 109.5
C21 C29 C31 110.32(13)
C21 C29 C30 111.63(14)
C31 C29 C30 110.60(15)
C21 C29 H29 108.1
C31 C29 H29 108.1
C30 C29 H29 108.1
C29 C30 H30A 109.5
C29 C30 H30B 109.5
H30A C30 H30B 109.5
C29 C30 H30C 109.5
H30A C30 H30C 109.5
H30B C30 H30C 109.5
C29 C31 H31A 109.5
C29 C31 H31B 109.5
H31A C31 H31B 109.5
C29 C31 H31C 109.5
H31A C31 H31C 109.5
H31B C31 H31C 109.5
N2 B1 N1 108.24(12)
N2 B1 N3 125.56(13)
N1 B1 N3 126.20(13)
O2 S1 O3 114.52(11)
O2 S1 O1 115.23(12)
O3 S1 O1 115.55(11)
O2 S1 C32 103.41(14)
O3 S1 C32 103.15(11)
O1 S1 C32 102.40(9)
F3 C32 F1 107.8(2)
F3 C32 F2 106.96(17)
F1 C32 F2 108.24(18)
F3 C32 S1 111.23(14)
F1 C32 S1 111.60(14)
F2 C32 S1 110.85(18)
O3A S1A O1A 114.6(13)
O3A S1A O2A 115.7(18)
O1A S1A O2A 119(2)
O3A S1A C32A 103.5(12)
O1A S1A C32A 99.5(12)
O2A S1A C32A 100.3(18)
F1A C32A F3A 101.6(19)
F1A C32A F2A 86.7(16)
F3A C32A F2A 94(2)
F1A C32A S1A 114.9(15)
F3A C32A S1A 112.1(15)
F2A C32A S1A 140(2)

loop_
_geom_bond_atom_site_label_1
_geom_bond_atom_site_label_2
_geom_bond_distance
N1 C1 1.4067(17)
N1 B1 1.4100(19)
N1 C8 1.4404(17)
N2 C2 1.4071(18)
N2 B1 1.4071(19)
N2 C20 1.4394(17)
N3 C7 1.3509(19)
N3 C3 1.3562(18)
N3 B1 1.5087(19)
C1 C2 1.345(2)
C1 H1 0.9500
C2 H2 0.9500
C3 C4 1.376(2)
C3 H3 0.9500
C4 C5 1.382(2)
C4 H4 0.9500
C5 C6 1.385(2)
C5 H5 0.9500
C6 C7 1.375(2)
C6 H6 0.9500
C7 H7 0.9500
C8 C13 1.399(2)
C8 C9 1.4027(19)
C9 C10 1.397(2)
C9 C17 1.517(2)
C10 C11 1.383(2)
C10 H10 0.9500
C11 C12 1.386(2)
C11 H11 0.9500
C12 C13 1.396(2)
C12 H12 0.9500
C13 C14 1.524(2)
C14 C16 1.526(3)
C14 C15 1.529(3)
C14 H14 1.0000
C15 H15A 0.9800
C15 H15B 0.9800
C15 H15C 0.9800
C16 H16A 0.9800
C16 H16B 0.9800
C16 H16C 0.9800
C17 C19 1.528(2)
C17 C18 1.531(2)
C17 H17 1.0000
C18 H18A 0.9800
C18 H18B 0.9800
C18 H18C 0.9800
C19 H19A 0.9800
C19 H19B 0.9800
C19 H19C 0.9800
C20 C21 1.4022(19)
C20 C25 1.407(2)
C21 C22 1.394(2)
C21 C29 1.522(2)
C22 C23 1.380(2)
C22 H22 0.9500
C23 C24 1.387(2)
C23 H23 0.9500
C24 C25 1.395(2)
C24 H24 0.9500
C25 C26 1.519(2)
C26 C27 1.525(2)
C26 C28 1.526(3)
C26 H26 1.0000
C27 H27A 0.9800
C27 H27B 0.9800
C27 H27C 0.9800
C28 H28A 0.9800
C28 H28B 0.9800
C28 H28C 0.9800
C29 C31 1.524(2)
C29 C30 1.528(2)
C29 H29 1.0000
C30 H30A 0.9800
C30 H30B 0.9800
C30 H30C 0.9800
C31 H31A 0.9800
C31 H31B 0.9800
C31 H31C 0.9800
S1 O2 1.4338(18)
S1 O3 1.4380(15)
S1 O1 1.4386(13)
S1 C32 1.827(2)
F1 C32 1.333(3)
F2 C32 1.338(2)
F3 C32 1.331(2)
S1A O3A 1.412(13)
S1A O1A 1.435(13)
S1A O2A 1.436(15)
S1A C32A 1.810(17)
F1A C32A 1.351(15)
F2A C32A 1.371(15)
F3A C32A 1.365(15)

loop_
_geom_torsion_atom_site_label_1
_geom_torsion_atom_site_label_2
_geom_torsion_atom_site_label_3
_geom_torsion_atom_site_label_4
_geom_torsion
B1 N1 C1 C2 0.28(16)
C8 N1 C1 C2 174.81(13)
N1 C1 C2 N2 -0.27(17)
B1 N2 C2 C1 0.15(16)
C20 N2 C2 C1 178.04(13)
C7 N3 C3 C4 -1.4(2)
B1 N3 C3 C4 -179.41(15)
N3 C3 C4 C5 0.9(3)
C3 C4 C5 C6 0.1(3)
C4 C5 C6 C7 -0.6(3)
C3 N3 C7 C6 0.9(2)
B1 N3 C7 C6 178.88(14)
C5 C6 C7 N3 0.1(2)
C1 N1 C8 C13 -102.47(16)
B1 N1 C8 C13 70.6(2)
C1 N1 C8 C9 76.73(18)
B1 N1 C8 C9 -110.15(17)
C13 C8 C9 C10 -2.1(2)
N1 C8 C9 C10 178.74(13)
C13 C8 C9 C17 177.36(13)
N1 C8 C9 C17 -1.8(2)
C8 C9 C10 C11 -0.3(2)
C17 C9 C10 C11 -179.75(14)
C9 C10 C11 C12 1.5(2)
C10 C11 C12 C13 -0.3(2)
C11 C12 C13 C8 -1.9(2)
C11 C12 C13 C14 174.09(15)
C9 C8 C13 C12 3.2(2)
N1 C8 C13 C12 -177.64(13)
C9 C8 C13 C14 -172.69(14)
N1 C8 C13 C14 6.5(2)
C12 C13 C14 C16 60.7(2)
C8 C13 C14 C16 -123.50(17)
C12 C13 C14 C15 -63.4(2)
C8 C13 C14 C15 112.46(17)
C10 C9 C17 C19 62.78(19)
C8 C9 C17 C19 -116.65(16)
C10 C9 C17 C18 -61.23(19)
C8 C9 C17 C18 119.34(17)
C2 N2 C20 C21 73.07(18)
B1 N2 C20 C21 -109.59(17)
C2 N2 C20 C25 -106.77(16)
B1 N2 C20 C25 70.6(2)
C25 C20 C21 C22 0.6(2)
N2 C20 C21 C22 -179.25(13)
C25 C20 C21 C29 -179.63(14)
N2 C20 C21 C29 0.5(2)
C20 C21 C22 C23 -0.5(2)
C29 C21 C22 C23 179.70(15)
C21 C22 C23 C24 0.2(3)
C22 C23 C24 C25 0.1(3)
C23 C24 C25 C20 0.0(2)
C23 C24 C25 C26 178.66(15)
C21 C20 C25 C24 -0.3(2)
N2 C20 C25 C24 179.51(13)
C21 C20 C25 C26 -178.96(14)
N2 C20 C25 C26 0.9(2)
C24 C25 C26 C27 59.7(2)
C20 C25 C26 C27 -121.65(17)
C24 C25 C26 C28 -64.7(2)
C20 C25 C26 C28 113.94(18)
C22 C21 C29 C31 66.63(19)
C20 C21 C29 C31 -113.16(17)
C22 C21 C29 C30 -56.8(2)
C20 C21 C29 C30 123.45(17)
C2 N2 B1 N1 0.02(16)
C20 N2 B1 N1 -177.65(13)
C2 N2 B1 N3 -179.91(14)
C20 N2 B1 N3 2.4(2)
C1 N1 B1 N2 -0.18(16)
C8 N1 B1 N2 -174.18(13)
C1 N1 B1 N3 179.76(14)
C8 N1 B1 N3 5.8(2)
C7 N3 B1 N2 -128.67(16)
C3 N3 B1 N2 49.4(2)
C7 N3 B1 N1 51.4(2)
C3 N3 B1 N1 -130.57(16)
O2 S1 C32 F3 53.55(19)
O3 S1 C32 F3 -66.05(19)
O1 S1 C32 F3 173.62(16)
O2 S1 C32 F1 -66.85(17)
O3 S1 C32 F1 173.55(15)
O1 S1 C32 F1 53.23(16)
O2 S1 C32 F2 172.41(15)
O3 S1 C32 F2 52.82(17)
O1 S1 C32 F2 -67.51(17)
O3A S1A C32A F1A -175.0(18)
O1A S1A C32A F1A 67(2)
O2A S1A C32A F1A -55(3)
O3A S1A C32A F3A -60(2)
O1A S1A C32A F3A -178.0(19)
O2A S1A C32A F3A 60(2)
O3A S1A C32A F2A 68(3)
O1A S1A C32A F2A -50(3)
O2A S1A C32A F2A -172(3)
